data_4128675
loop_
_publ_author_name
'Zou, Ya'
'Zeng, Wangdong'
'Gopalakrishna, Tullimilli Y.'
'Han, Yi'
'Jiang, Qing'
'Wu, Jishan'

_publ_section_title
;
 Dicyclopenta[4,3,2,1- ghi:4',3',2',1'- pqr]perylene: A Bowl-Shaped
 Fragment of Fullerene C<sub>70</sub> with Global Antiaromaticity.
;
_journal_issue 18
_journal_name_full 'Journal of the American Chemical Society'
_journal_page_first 7266
_journal_page_last 7270
_journal_paper_doi 10.1021/jacs.9b03169
_journal_volume 141
_journal_year 2019
_chemical_formula_sum 'C30 H20 Br2'
_chemical_formula_weight 540.28
_space_group_crystal_system triclinic
_space_group_IT_number 2
_space_group_name_Hall '-P 1'
_space_group_name_H-M_alt 'P -1'
_atom_sites_solution_hydrogens geom
_audit_creation_method SHELXL-2016/6
_cell_angle_alpha 95.837(4)
_cell_angle_beta 91.786(4)
_cell_angle_gamma 109.762(3)
_cell_formula_units_Z 2
_cell_length_a 8.8193(11)
_cell_length_b 10.9345(12)
_cell_length_c 11.7593(12)
_cell_measurement_reflns_used 9898
_cell_measurement_temperature 100(2)
_cell_measurement_theta_max 29.59
_cell_measurement_theta_min 2.46
_cell_volume 1059.1(2)
_computing_cell_refinement 'APEX3 v2016.1-0 (Bruker AXS)'
_computing_data_collection 'APEX3 (Bruker AXS)'
_computing_data_reduction 'SAINT V8.32B (Bruker AXS Inc., 2014)'
_computing_molecular_graphics 'Bruker SHELXTL'
_computing_publication_material 'Bruker SHELXTL'
_computing_structure_refinement 'SHELXL--2014 (Sheldrick 2014)'
_computing_structure_solution 'SHELXT--(Sheldrick 2015)'
_diffrn_ambient_temperature 100(2)
_diffrn_measured_fraction_theta_full 0.999
_diffrn_measured_fraction_theta_max 0.997
_diffrn_measurement_device_type 'Bruker D8 Venture'
_diffrn_measurement_method '\f and \w scans'
_diffrn_radiation_type MoK\a
_diffrn_radiation_wavelength 0.71073
_diffrn_reflns_av_R_equivalents 0.0241
_diffrn_reflns_av_unetI/netI 0.0251
_diffrn_reflns_Laue_measured_fraction_full 0.999
_diffrn_reflns_Laue_measured_fraction_max 0.997
_diffrn_reflns_limit_h_max 11
_diffrn_reflns_limit_h_min -12
_diffrn_reflns_limit_k_max 15
_diffrn_reflns_limit_k_min -14
_diffrn_reflns_limit_l_max 16
_diffrn_reflns_limit_l_min -16
_diffrn_reflns_number 23048
_diffrn_reflns_point_group_measured_fraction_full 0.999
_diffrn_reflns_point_group_measured_fraction_max 0.997
_diffrn_reflns_theta_full 25.242
_diffrn_reflns_theta_max 29.616
_diffrn_reflns_theta_min 2.460
_exptl_absorpt_coefficient_mu 3.844
_exptl_absorpt_correction_T_max 0.7459
_exptl_absorpt_correction_T_min 0.6474
_exptl_absorpt_correction_type multi-scan
_exptl_absorpt_process_details 'Sadabs, (Sheldrick 2012)'
_exptl_crystal_colour Orange
_exptl_crystal_density_diffrn 1.694
_exptl_crystal_density_meas ?
_exptl_crystal_density_method 'Not Measured'
_exptl_crystal_description Block
_exptl_crystal_F_000 540
_exptl_crystal_size_max 0.243
_exptl_crystal_size_mid 0.209
_exptl_crystal_size_min 0.112
_refine_diff_density_max 0.415
_refine_diff_density_min -0.708
_refine_diff_density_rms 0.078
_refine_ls_extinction_method none
_refine_ls_goodness_of_fit_ref 1.072
_refine_ls_hydrogen_treatment constr
_refine_ls_matrix_type full
_refine_ls_number_parameters 292
_refine_ls_number_reflns 5943
_refine_ls_number_restraints 0
_refine_ls_restrained_S_all 1.072
_refine_ls_R_factor_all 0.0278
_refine_ls_R_factor_gt 0.0225
_refine_ls_shift/su_max 0.001
_refine_ls_shift/su_mean 0.000
_refine_ls_structure_factor_coef Fsqd
_refine_ls_weighting_details 'w=1/[\s^2^(Fo^2^)+(0.0217P)^2^+0.7307P] where P=(Fo^2^+2Fc^2^)/3'
_refine_ls_weighting_scheme calc
_refine_ls_wR_factor_gt 0.0537
_refine_ls_wR_factor_ref 0.0556
_reflns_Friedel_coverage 0.000
_reflns_number_gt 5299
_reflns_number_total 5943
_reflns_threshold_expression 'I > 2\s(I)'
_cod_data_source_file ja9b03169_si_003.cif
_cod_data_source_block I451
_cod_depositor_comments
;
The following automatic conversions were performed:

data item '_exptl_absorpt_correction_type' value 'Multi-scan' was
changed to 'multi-scan' in accordance with the
/home/data/users/saulius/crontab/automatic-downloads/current/ACS/lib/dictionaries/cif_core.dic
dictionary named 'cif_core.dic' version 2.4.2 last updated on
2011-04-26.

data item '_exptl_crystal_density_meas' value 'Not Measured' was
changed to '?' -- the value is perceived as not measured.

Automatic conversion script
Id: cif_fix_values 6909 2019-04-08 15:41:33Z antanas 
;
_cod_database_code 4128675
_shelx_shelxl_version_number 2016/6
_shelx_space_group_comment
; 
The symmetry employed for this shelxl refinement is uniquely defined 
by the following loop, which should always be used as a source of 
symmetry information in preference to the above space-group names. 
They are only intended as comments. 
;
_computing_bruker_data_scaling 'SADABS V2012/1 (Bruker AXS Inc.)'

loop_
_space_group_symop_operation_xyz
'x, y, z'
'-x, -y, -z'

loop_
_atom_site_label
_atom_site_type_symbol
_atom_site_fract_x
_atom_site_fract_y
_atom_site_fract_z
_atom_site_U_iso_or_equiv
_atom_site_adp_type
_atom_site_occupancy
_atom_site_site_symmetry_order
_atom_site_calc_flag
_atom_site_refinement_flags_posn
_atom_site_refinement_flags_adp
Br1 Br 0.53037(2) 0.93018(2) 0.27421(2) 0.01643(4) Uani 1 1 d . .
Br2 Br 0.81807(2) 0.38724(2) 0.88414(2) 0.01568(4) Uani 1 1 d . .
C1 C 0.62399(17) 0.75498(14) 0.68828(11) 0.0091(2) Uani 1 1 d . .
H1 H 0.507959 0.722164 0.706070 0.011 Uiso 1 1 calc R U
C2 C 0.62520(17) 0.76601(14) 0.55824(12) 0.0096(2) Uani 1 1 d . .
C3 C 0.58205(17) 0.84574(14) 0.48633(12) 0.0113(3) Uani 1 1 d . .
H3 H 0.546774 0.914514 0.517001 0.014 Uiso 1 1 calc R U
C4 C 0.59249(17) 0.82103(14) 0.36866(12) 0.0110(3) Uani 1 1 d . .
C5 C 0.64422(16) 0.71955(14) 0.31500(11) 0.0100(3) Uani 1 1 d . .
C6 C 0.65957(18) 0.69183(15) 0.19621(12) 0.0127(3) Uani 1 1 d . .
H6 H 0.630308 0.740706 0.142525 0.015 Uiso 1 1 calc R U
C7 C 0.71764(18) 0.59284(15) 0.15951(12) 0.0141(3) Uani 1 1 d . .
H7 H 0.728885 0.575818 0.079954 0.017 Uiso 1 1 calc R U
C8 C 0.76090(18) 0.51600(14) 0.23539(12) 0.0127(3) Uani 1 1 d . .
H8 H 0.803084 0.450752 0.206270 0.015 Uiso 1 1 calc R U
C9 C 0.74258(16) 0.53463(14) 0.35169(12) 0.0095(2) Uani 1 1 d . .
C10 C 0.68536(16) 0.63925(14) 0.38927(12) 0.0092(2) Uani 1 1 d . .
C11 C 0.67218(17) 0.66719(14) 0.50617(12) 0.0099(3) Uani 1 1 d . .
C12 C 0.77769(17) 0.45437(14) 0.43781(12) 0.0103(3) Uani 1 1 d . .
C13 C 0.82515(17) 0.34640(14) 0.41204(13) 0.0133(3) Uani 1 1 d . .
H13 H 0.839023 0.319881 0.334749 0.016 Uiso 1 1 calc R U
C14 C 0.85300(18) 0.27565(15) 0.49972(14) 0.0153(3) Uani 1 1 d . .
H14 H 0.882391 0.200846 0.478979 0.018 Uiso 1 1 calc R U
C15 C 0.83945(18) 0.31024(15) 0.61393(13) 0.0137(3) Uani 1 1 d . .
H15 H 0.861513 0.261210 0.670475 0.016 Uiso 1 1 calc R U
C16 C 0.79216(17) 0.41993(14) 0.64603(12) 0.0105(3) Uani 1 1 d . .
C17 C 0.77172(17) 0.47039(14) 0.76002(12) 0.0107(3) Uani 1 1 d . .
C18 C 0.72020(17) 0.57592(14) 0.78663(12) 0.0102(3) Uani 1 1 d . .
H18 H 0.707461 0.603833 0.863804 0.012 Uiso 1 1 calc R U
C19 C 0.68735(17) 0.64045(14) 0.69660(12) 0.0095(2) Uani 1 1 d . .
C20 C 0.71002(17) 0.59375(14) 0.58761(12) 0.0096(3) Uani 1 1 d . .
C21 C 0.76056(16) 0.48777(14) 0.55669(12) 0.0095(3) Uani 1 1 d . .
C22 C 0.70799(16) 0.87420(13) 0.77558(11) 0.0084(2) Uani 1 1 d . .
C23 C 0.63811(17) 0.88483(13) 0.88044(12) 0.0091(2) Uani 1 1 d . .
C24 C 0.71840(18) 0.98700(14) 0.96591(12) 0.0118(3) Uani 1 1 d . .
H24 H 0.670632 0.992558 1.036679 0.014 Uiso 1 1 calc R U
C25 C 0.86598(18) 1.08065(14) 0.95040(12) 0.0118(3) Uani 1 1 d . .
C26 C 0.93268(18) 1.07007(14) 0.84571(13) 0.0128(3) Uani 1 1 d . .
H26 H 1.032326 1.134468 0.832850 0.015 Uiso 1 1 calc R U
C27 C 0.85802(17) 0.96790(14) 0.75885(12) 0.0112(3) Uani 1 1 d . .
C28 C 0.47840(18) 0.78729(15) 0.90584(13) 0.0142(3) Uani 1 1 d . .
H28A H 0.393915 0.786382 0.849280 0.021 Uiso 1 1 calc R U
H28B H 0.450932 0.812383 0.982768 0.021 Uiso 1 1 calc R U
H28C H 0.486826 0.699883 0.901941 0.021 Uiso 1 1 calc R U
C29 C 0.9553(2) 1.18727(15) 1.04484(14) 0.0176(3) Uani 1 1 d . .
H29A H 0.996809 1.270978 1.013295 0.026 Uiso 1 1 calc R U
H29B H 1.045519 1.166743 1.078559 0.026 Uiso 1 1 calc R U
H29C H 0.881497 1.193368 1.104031 0.026 Uiso 1 1 calc R U
C30 C 0.9463(2) 0.96041(17) 0.65178(14) 0.0206(3) Uani 1 1 d . .
H30A H 0.942358 0.870206 0.631208 0.031 Uiso 1 1 calc R U
H30B H 1.059069 1.018342 0.665792 0.031 Uiso 1 1 calc R U
H30C H 0.894673 0.987809 0.588880 0.031 Uiso 1 1 calc R U

loop_
_atom_site_aniso_label
_atom_site_aniso_U_11
_atom_site_aniso_U_22
_atom_site_aniso_U_33
_atom_site_aniso_U_23
_atom_site_aniso_U_13
_atom_site_aniso_U_12
Br1 0.02593(9) 0.01918(8) 0.00934(7) 0.00435(5) 0.00123(6) 0.01369(6)
Br2 0.02177(8) 0.01619(8) 0.01309(7) 0.00638(5) 0.00212(6) 0.01033(6)
C1 0.0106(6) 0.0103(6) 0.0065(6) -0.0003(5) 0.0006(5) 0.0042(5)
C2 0.0104(6) 0.0100(6) 0.0081(6) -0.0006(5) -0.0002(5) 0.0037(5)
C3 0.0142(6) 0.0125(7) 0.0088(6) -0.0002(5) 0.0008(5) 0.0069(5)
C4 0.0128(6) 0.0122(6) 0.0091(6) 0.0026(5) -0.0007(5) 0.0054(5)
C5 0.0089(6) 0.0121(6) 0.0080(6) 0.0006(5) 0.0008(5) 0.0023(5)
C6 0.0136(6) 0.0142(7) 0.0081(6) 0.0014(5) 0.0010(5) 0.0020(5)
C7 0.0162(7) 0.0151(7) 0.0084(6) -0.0009(5) 0.0034(5) 0.0022(6)
C8 0.0128(6) 0.0111(7) 0.0124(6) -0.0016(5) 0.0037(5) 0.0024(5)
C9 0.0077(6) 0.0089(6) 0.0096(6) -0.0014(5) 0.0006(5) 0.0004(5)
C10 0.0082(6) 0.0098(6) 0.0081(6) -0.0010(5) 0.0002(5) 0.0016(5)
C11 0.0094(6) 0.0105(6) 0.0094(6) 0.0000(5) 0.0003(5) 0.0032(5)
C12 0.0083(6) 0.0100(6) 0.0113(6) -0.0005(5) 0.0019(5) 0.0018(5)
C13 0.0127(6) 0.0132(7) 0.0142(7) -0.0017(5) 0.0033(5) 0.0054(6)
C14 0.0144(7) 0.0124(7) 0.0211(7) 0.0009(6) 0.0050(6) 0.0071(6)
C15 0.0128(6) 0.0117(7) 0.0182(7) 0.0038(5) 0.0029(5) 0.0053(5)
C16 0.0088(6) 0.0094(6) 0.0128(6) 0.0010(5) 0.0013(5) 0.0024(5)
C17 0.0108(6) 0.0105(6) 0.0106(6) 0.0036(5) 0.0000(5) 0.0028(5)
C18 0.0106(6) 0.0099(6) 0.0086(6) 0.0002(5) -0.0001(5) 0.0020(5)
C19 0.0099(6) 0.0079(6) 0.0093(6) -0.0009(5) -0.0001(5) 0.0020(5)
C20 0.0102(6) 0.0091(6) 0.0089(6) -0.0002(5) 0.0000(5) 0.0031(5)
C21 0.0078(6) 0.0082(6) 0.0117(6) -0.0002(5) 0.0011(5) 0.0019(5)
C22 0.0104(6) 0.0082(6) 0.0073(6) 0.0003(5) -0.0012(5) 0.0045(5)
C23 0.0117(6) 0.0082(6) 0.0082(6) 0.0011(5) 0.0009(5) 0.0044(5)
C24 0.0168(7) 0.0122(6) 0.0077(6) -0.0006(5) 0.0000(5) 0.0072(6)
C25 0.0148(6) 0.0087(6) 0.0123(6) -0.0015(5) -0.0036(5) 0.0054(5)
C26 0.0114(6) 0.0098(6) 0.0156(7) 0.0013(5) -0.0009(5) 0.0019(5)
C27 0.0117(6) 0.0115(6) 0.0109(6) 0.0015(5) 0.0014(5) 0.0047(5)
C28 0.0151(7) 0.0136(7) 0.0115(6) 0.0005(5) 0.0046(5) 0.0017(6)
C29 0.0204(7) 0.0129(7) 0.0168(7) -0.0047(6) -0.0069(6) 0.0049(6)
C30 0.0151(7) 0.0233(8) 0.0170(7) -0.0028(6) 0.0071(6) -0.0007(6)

loop_
_atom_type_symbol
_atom_type_description
_atom_type_scat_dispersion_real
_atom_type_scat_dispersion_imag
_atom_type_scat_source
C C 0.0033 0.0016 'International Tables Vol C Tables 4.2.6.8 and 6.1.1.4'
H H 0.0000 0.0000 'International Tables Vol C Tables 4.2.6.8 and 6.1.1.4'
Br Br -0.2901 2.4595 'International Tables Vol C Tables 4.2.6.8 and 6.1.1.4'

loop_
_geom_angle_atom_site_label_1
_geom_angle_atom_site_label_2
_geom_angle_atom_site_label_3
_geom_angle
C22 C1 C19 113.86(11)
C22 C1 C2 120.98(12)
C19 C1 C2 101.65(11)
C22 C1 H1 106.5
C19 C1 H1 106.5
C2 C1 H1 106.5
C11 C2 C3 116.98(13)
C11 C2 C1 107.96(12)
C3 C2 C1 134.94(13)
C4 C3 C2 118.10(13)
C4 C3 H3 120.9
C2 C3 H3 120.9
C3 C4 C5 124.73(13)
C3 C4 Br1 116.69(11)
C5 C4 Br1 118.57(10)
C6 C5 C10 116.93(13)
C6 C5 C4 126.92(13)
C10 C5 C4 116.14(12)
C7 C6 C5 119.25(13)
C7 C6 H6 120.4
C5 C6 H6 120.4
C6 C7 C8 122.74(13)
C6 C7 H7 118.6
C8 C7 H7 118.6
C9 C8 C7 120.82(14)
C9 C8 H8 119.6
C7 C8 H8 119.6
C8 C9 C10 116.01(13)
C8 C9 C12 124.74(13)
C10 C9 C12 119.25(12)
C11 C10 C5 117.07(13)
C11 C10 C9 118.73(13)
C5 C10 C9 124.18(13)
C2 C11 C10 126.96(13)
C2 C11 C20 111.21(12)
C10 C11 C20 121.83(13)
C13 C12 C21 115.90(13)
C13 C12 C9 124.97(13)
C21 C12 C9 119.12(12)
C12 C13 C14 120.63(14)
C12 C13 H13 119.7
C14 C13 H13 119.7
C15 C14 C13 122.98(14)
C15 C14 H14 118.5
C13 C14 H14 118.5
C14 C15 C16 119.19(14)
C14 C15 H15 120.4
C16 C15 H15 120.4
C15 C16 C21 117.10(13)
C15 C16 C17 127.08(13)
C21 C16 C17 115.82(13)
C18 C17 C16 124.83(13)
C18 C17 Br2 117.15(11)
C16 C17 Br2 118.02(10)
C17 C18 C19 118.34(13)
C17 C18 H18 120.8
C19 C18 H18 120.8
C20 C19 C18 116.83(13)
C20 C19 C1 108.39(12)
C18 C19 C1 134.76(13)
C19 C20 C21 126.86(13)
C19 C20 C11 110.69(12)
C21 C20 C11 122.45(13)
C20 C21 C16 117.30(13)
C20 C21 C12 118.53(13)
C16 C21 C12 124.17(13)
C27 C22 C23 118.94(12)
C27 C22 C1 122.55(12)
C23 C22 C1 118.32(12)
C24 C23 C22 119.83(13)
C24 C23 C28 117.90(13)
C22 C23 C28 122.26(12)
C25 C24 C23 121.89(13)
C25 C24 H24 119.1
C23 C24 H24 119.1
C24 C25 C26 117.70(13)
C24 C25 C29 121.56(14)
C26 C25 C29 120.69(14)
C25 C26 C27 122.23(14)
C25 C26 H26 118.9
C27 C26 H26 118.9
C26 C27 C22 119.39(13)
C26 C27 C30 117.91(13)
C22 C27 C30 122.66(13)
C23 C28 H28A 109.5
C23 C28 H28B 109.5
H28A C28 H28B 109.5
C23 C28 H28C 109.5
H28A C28 H28C 109.5
H28B C28 H28C 109.5
C25 C29 H29A 109.5
C25 C29 H29B 109.5
H29A C29 H29B 109.5
C25 C29 H29C 109.5
H29A C29 H29C 109.5
H29B C29 H29C 109.5
C27 C30 H30A 109.5
C27 C30 H30B 109.5
H30A C30 H30B 109.5
C27 C30 H30C 109.5
H30A C30 H30C 109.5
H30B C30 H30C 109.5

loop_
_geom_bond_atom_site_label_1
_geom_bond_atom_site_label_2
_geom_bond_distance
Br1 C4 1.9058(14)
Br2 C17 1.8995(14)
C1 C22 1.5262(19)
C1 C19 1.5443(19)
C1 C2 1.5463(19)
C1 H1 1.0000
C2 C11 1.378(2)
C2 C3 1.4050(19)
C3 C4 1.3946(19)
C3 H3 0.9500
C4 C5 1.434(2)
C5 C6 1.4194(19)
C5 C10 1.4202(19)
C6 C7 1.383(2)
C6 H6 0.9500
C7 C8 1.413(2)
C7 H7 0.9500
C8 C9 1.385(2)
C8 H8 0.9500
C9 C10 1.435(2)
C9 C12 1.495(2)
C10 C11 1.3947(19)
C11 C20 1.4111(19)
C12 C13 1.389(2)
C12 C21 1.4343(19)
C13 C14 1.413(2)
C13 H13 0.9500
C14 C15 1.378(2)
C14 H14 0.9500
C15 C16 1.418(2)
C15 H15 0.9500
C16 C21 1.418(2)
C16 C17 1.437(2)
C17 C18 1.388(2)
C18 C19 1.4049(19)
C18 H18 0.9500
C19 C20 1.3767(19)
C20 C21 1.3955(19)
C22 C27 1.407(2)
C22 C23 1.4073(19)
C23 C24 1.3972(19)
C23 C28 1.512(2)
C24 C25 1.388(2)
C24 H24 0.9500
C25 C26 1.392(2)
C25 C29 1.508(2)
C26 C27 1.398(2)
C26 H26 0.9500
C27 C30 1.510(2)
C28 H28A 0.9800
C28 H28B 0.9800
C28 H28C 0.9800
C29 H29A 0.9800
C29 H29B 0.9800
C29 H29C 0.9800
C30 H30A 0.9800
C30 H30B 0.9800
C30 H30C 0.9800

loop_
_geom_torsion_atom_site_label_1
_geom_torsion_atom_site_label_2
_geom_torsion_atom_site_label_3
_geom_torsion_atom_site_label_4
_geom_torsion
C22 C1 C2 C11 130.49(13)
C19 C1 C2 C11 3.23(14)
C22 C1 C2 C3 -53.8(2)
C19 C1 C2 C3 178.92(16)
C11 C2 C3 C4 -1.1(2)
C1 C2 C3 C4 -176.53(15)
C2 C3 C4 C5 0.0(2)
C2 C3 C4 Br1 179.28(11)
C3 C4 C5 C6 -178.84(14)
Br1 C4 C5 C6 1.9(2)
C3 C4 C5 C10 0.7(2)
Br1 C4 C5 C10 -178.54(10)
C10 C5 C6 C7 -2.1(2)
C4 C5 C6 C7 177.46(14)
C5 C6 C7 C8 0.9(2)
C6 C7 C8 C9 1.8(2)
C7 C8 C9 C10 -2.9(2)
C7 C8 C9 C12 177.05(13)
C6 C5 C10 C11 179.28(13)
C4 C5 C10 C11 -0.28(19)
C6 C5 C10 C9 0.8(2)
C4 C5 C10 C9 -178.72(13)
C8 C9 C10 C11 -176.80(13)
C12 C9 C10 C11 3.27(19)
C8 C9 C10 C5 1.6(2)
C12 C9 C10 C5 -178.31(13)
C3 C2 C11 C10 1.6(2)
C1 C2 C11 C10 178.21(13)
C3 C2 C11 C20 -179.21(13)
C1 C2 C11 C20 -2.64(16)
C5 C10 C11 C2 -0.9(2)
C9 C10 C11 C2 177.63(14)
C5 C10 C11 C20 -179.97(13)
C9 C10 C11 C20 -1.4(2)
C8 C9 C12 C13 -3.5(2)
C10 C9 C12 C13 176.37(13)
C8 C9 C12 C21 177.19(13)
C10 C9 C12 C21 -2.90(19)
C21 C12 C13 C14 0.3(2)
C9 C12 C13 C14 -178.97(13)
C12 C13 C14 C15 -1.7(2)
C13 C14 C15 C16 1.4(2)
C14 C15 C16 C21 0.3(2)
C14 C15 C16 C17 -179.99(14)
C15 C16 C17 C18 -177.87(14)
C21 C16 C17 C18 1.8(2)
C15 C16 C17 Br2 2.1(2)
C21 C16 C17 Br2 -178.22(10)
C16 C17 C18 C19 -1.0(2)
Br2 C17 C18 C19 179.08(10)
C17 C18 C19 C20 -0.4(2)
C17 C18 C19 C1 177.48(14)
C22 C1 C19 C20 -134.54(13)
C2 C1 C19 C20 -2.80(14)
C22 C1 C19 C18 47.5(2)
C2 C1 C19 C18 179.24(15)
C18 C19 C20 C21 0.8(2)
C1 C19 C20 C21 -177.58(13)
C18 C19 C20 C11 179.83(12)
C1 C19 C20 C11 1.45(16)
C2 C11 C20 C19 0.78(17)
C10 C11 C20 C19 179.98(13)
C2 C11 C20 C21 179.85(13)
C10 C11 C20 C21 -0.9(2)
C19 C20 C21 C16 0.1(2)
C11 C20 C21 C16 -178.82(13)
C19 C20 C21 C12 -179.77(14)
C11 C20 C21 C12 1.3(2)
C15 C16 C21 C20 178.41(13)
C17 C16 C21 C20 -1.34(19)
C15 C16 C21 C12 -1.7(2)
C17 C16 C21 C12 178.52(13)
C13 C12 C21 C20 -178.73(13)
C9 C12 C21 C20 0.60(19)
C13 C12 C21 C16 1.4(2)
C9 C12 C21 C16 -179.25(13)
C19 C1 C22 C27 81.74(16)
C2 C1 C22 C27 -39.79(19)
C19 C1 C22 C23 -93.24(15)
C2 C1 C22 C23 145.23(13)
C27 C22 C23 C24 -0.3(2)
C1 C22 C23 C24 174.85(12)
C27 C22 C23 C28 -179.19(13)
C1 C22 C23 C28 -4.0(2)
C22 C23 C24 C25 0.7(2)
C28 C23 C24 C25 179.66(13)
C23 C24 C25 C26 0.2(2)
C23 C24 C25 C29 -177.35(13)
C24 C25 C26 C27 -1.5(2)
C29 C25 C26 C27 176.01(14)
C25 C26 C27 C22 1.9(2)
C25 C26 C27 C30 -175.83(14)
C23 C22 C27 C26 -1.0(2)
C1 C22 C27 C26 -175.93(13)
C23 C22 C27 C30 176.69(14)
C1 C22 C27 C30 1.7(2)
